data_7204967
loop_
_publ_author_name
'Naito, Toshio'
'Inabe, Tamotsu'
'Takeda, Keiji'
'Awaga, Kunio'
'Akutagawa, Tomoyuki'
'Hasegawa, Tatsuo'
'Nakamura, Takayoshi'
'Kakiuchi, Toru'
'Sawa, Hiroshi'
'Yamamoto, Takashi'
'Tajima, Hiroyuki'

_publ_section_title
;
 \b&#x2033;-(ET)3(MnCl4)(1,1,2-C2H3Cl3) (ET =
 bis(ethylenedithio)tetrathiafulvalene); a pressure-sensitive new
 molecular conductor with localized spins
;
_journal_issue 9
_journal_name_full 'Journal of Materials Chemistry'
_journal_page_first 2221
_journal_paper_doi 10.1039/b102786g
_journal_volume 11
_journal_year 2001
_chemical_formula_sum 'C32 H27 Cl7 Mn S24'
_chemical_formula_weight 1484.11
_space_group_IT_number 11
_symmetry_cell_setting monoclinic
_symmetry_Int_Tables_number 11
_symmetry_space_group_name_Hall '-P 2yb'
_symmetry_space_group_name_H-M 'P 1 21/m 1'
_cell_angle_alpha 90.0
_cell_angle_beta 109.443(2)
_cell_angle_gamma 90.0
_cell_formula_units_Z 2
_cell_length_a 9.9182(5)
_cell_length_b 29.591(2)
_cell_length_c 10.1562(5)
_cell_measurement_reflns_used 18285
_cell_measurement_temperature 296.2
_cell_measurement_theta_max 27.5
_cell_measurement_theta_min 2.2
_cell_volume 2810.8(3)
_computing_cell_refinement 'MSC/AFC Diffractometer Control'
_computing_data_collection 'MSC/AFC Diffractometer Control'
_computing_data_reduction 'teXsan for Windows (MSC, 1997)'
_computing_publication_material 'teXsan for Windows (MSC, 1997)'
_computing_structure_refinement 'teXsan for Windows (MSC, 1997)'
_computing_structure_solution
;
SIR92 (Altomare, et. al. 1993)
;
_diffrn_ambient_temperature 296.2
_diffrn_measurement_device RAXIS-RAPID
_diffrn_measurement_method 'oscillation photographs'
_diffrn_orient_matrix_UB_11 0.06361
_diffrn_orient_matrix_UB_12 -0.00308
_diffrn_orient_matrix_UB_13 0.09931
_diffrn_orient_matrix_UB_21 0.02453
_diffrn_orient_matrix_UB_22 0.03283
_diffrn_orient_matrix_UB_23 0.00207
_diffrn_orient_matrix_UB_31 -0.08237
_diffrn_orient_matrix_UB_32 0.00740
_diffrn_orient_matrix_UB_33 0.03220
_diffrn_radiation_detector 'scintillation counter'
_diffrn_radiation_monochromator graphite
_diffrn_radiation_source 'X-ray tube'
_diffrn_radiation_type 'Mo K\a'
_diffrn_radiation_wavelength 0.7107
_diffrn_reflns_av_R_equivalents 0.06591
_diffrn_reflns_limit_h_max 12
_diffrn_reflns_limit_h_min 0
_diffrn_reflns_limit_k_max 38
_diffrn_reflns_limit_k_min 0
_diffrn_reflns_limit_l_max 12
_diffrn_reflns_limit_l_min -13
_diffrn_reflns_number 5946
_diffrn_reflns_reduction_process 'Lp corrections applied'
_diffrn_reflns_theta_max 27.48
_diffrn_reflns_theta_min 0.69
_diffrn_standards_decay_% 0.00
_diffrn_standards_interval_count 0
_diffrn_standards_number 0
_exptl_absorpt_coefficient_mu 1.488
_exptl_absorpt_correction_type none
_exptl_crystal_colour black
_exptl_crystal_density_diffrn 1.753
_exptl_crystal_description platelet
_exptl_crystal_F_000 1494.00
_exptl_crystal_size_max 0.70
_exptl_crystal_size_mid 0.10
_exptl_crystal_size_min 0.02
_refine_diff_density_max 1.36
_refine_diff_density_min -0.72
_refine_ls_extinction_method none
_refine_ls_goodness_of_fit_all 4.390
_refine_ls_goodness_of_fit_ref 4.390
_refine_ls_hydrogen_treatment noref
_refine_ls_matrix_type full
_refine_ls_number_constraints 0
_refine_ls_number_parameters 298
_refine_ls_number_reflns 2322
_refine_ls_number_restraints 0
_refine_ls_R_factor_all 0.0781
_refine_ls_R_factor_gt 0.0781
_refine_ls_shift/su_max 0.7750
_refine_ls_shift/su_mean 0.0000
_refine_ls_structure_factor_coef F
_refine_ls_weighting_details 'w = 1/[\s^2^(Fo) + 0.00002|Fo|^2^]'
_refine_ls_weighting_scheme sigma
_refine_ls_wR_factor_all 0.0891
_refine_ls_wR_factor_ref 0.0891
_reflns_number_gt 2322
_reflns_number_total 5946
_reflns_threshold_expression I>3.00\s(I)
_cod_data_source_file b102786g.txt
_cod_data_source_block '_nait1'
_cod_original_cell_volume 2810.8(2)
_cod_original_sg_symbol_H-M 'P 21/m     '
_cod_original_formula_sum 'C32 H27 Cl7 Mn S24 '
_cod_database_code 7204967

loop_
_symmetry_equiv_pos_as_xyz
'   x,   y,   z'
'   -x, 1/2+y,   -z'
'   -x,   -y,   -z'
'   x, 1/2-y,   z'

loop_
_atom_site_label
_atom_site_fract_x
_atom_site_fract_y
_atom_site_fract_z
_atom_site_U_iso_or_equiv
_atom_site_occupancy
_atom_site_refinement_flags
_atom_site_adp_type
_atom_site_calc_flag
_atom_site_calc_attached_atom
Mn(1) 1.0255(4) 0.2500 1.2659(4) 0.040(1) 0.500 ST Uani d ?
Cl(1) 1.1677(6) 0.1852(2) 1.2735(6) 0.062(2) 1.000 . Uani d ?
Cl(2) 0.8083(8) 0.2500 1.0798(7) 0.052(2) 0.500 ST Uani d ?
Cl(3) 0.960(1) 0.2500 1.4694(9) 0.099(4) 0.500 ST Uani d ?
Cl(4) 0.6382(9) 0.2500 0.5822(9) 0.077(3) 0.500 ST Uani d ?
Cl(5) 0.4356(8) 0.2003(3) 0.731(1) 0.142(4) 1.000 . Uani d ?
S(1) 1.1526(6) 0.0762(2) 0.7670(5) 0.051(2) 1.000 . Uani d ?
S(2) 0.9435(6) 0.0743(2) 0.4226(5) 0.047(2) 1.000 . Uani d ?
S(3) 0.9452(5) 0.0116(2) 0.8053(4) 0.038(2) 1.000 . Uani d ?
S(4) 0.7625(5) 0.0105(2) 0.5131(5) 0.038(2) 1.000 . Uani d ?
S(5) 0.7456(5) -0.0663(2) 0.8729(5) 0.042(2) 1.000 . Uani d ?
S(6) 0.5787(5) -0.0706(2) 0.5762(5) 0.042(2) 1.000 . Uani d ?
S(7) 0.5850(6) -0.1374(2) 0.9604(5) 0.052(2) 1.000 . Uani d ?
S(8) 0.3890(6) -0.1431(2) 0.6035(6) 0.059(2) 1.000 . Uani d ?
S(9) 0.8915(5) 0.1071(2) 1.0942(5) 0.046(2) 1.000 . Uani d ?
S(10) 0.6877(6) 0.1065(2) 0.7390(5) 0.049(2) 1.000 . Uani d ?
S(11) 0.6876(5) 0.0394(2) 1.1185(5) 0.042(2) 1.000 . Uani d ?
S(12) 0.5170(5) 0.0379(2) 0.8211(5) 0.045(2) 1.000 . Uani d ?
C(1) 1.138(4) 0.1180(9) 0.645(3) 0.14(1) 1.000 . Uani d ?
C(2) 1.025(3) 0.1207(8) 0.521(3) 0.10(1) 1.000 . Uani d ?
C(3) 0.998(2) 0.0439(6) 0.693(2) 0.029(6) 1.000 . Uani d ?
C(4) 0.914(2) 0.0423(6) 0.557(2) 0.036(6) 1.000 . Uani d ?
C(5) 0.798(2) -0.0113(6) 0.676(2) 0.035(6) 1.000 . Uani d ?
C(6) 0.714(2) -0.0447(6) 0.703(2) 0.033(6) 1.000 . Uani d ?
C(7) 0.605(2) -0.1051(6) 0.825(2) 0.037(6) 1.000 . Uani d ?
C(8) 0.526(2) -0.1074(7) 0.686(2) 0.039(6) 1.000 . Uani d ?
C(9) 0.505(2) -0.1876(8) 0.864(2) 0.088(9) 1.000 . Uani d ?
C(10) 0.377(3) -0.1757(9) 0.744(3) 0.11(1) 1.000 . Uani d ?
C(11) 0.918(2) 0.1398(7) 0.953(2) 0.057(7) 1.000 . Uani d ?
C(12) 0.784(2) 0.1540(7) 0.841(2) 0.061(8) 1.000 . Uani d ?
C(13) 0.749(2) 0.0735(6) 1.011(2) 0.031(6) 1.000 . Uani d ?
C(14) 0.664(2) 0.0731(6) 0.874(2) 0.036(6) 1.000 . Uani d ?
C(15) 0.545(2) 0.0157(6) 0.988(2) 0.038(6) 1.000 . Uani d ?
C(16) 0.446(5) 0.2500 0.545(5) 0.15(2) 0.500 ST Uani d ?
C(17) 0.373(5) 0.2500 0.617(4) 0.13(2) 0.500 ST Uani d ?
H(1) 1.1555 0.1467 0.6899 0.144 1.000 . Uiso c ?
H(2) 1.2230 0.1138 0.6106 0.144 1.000 . Uiso c ?
H(3) 1.0491 0.1426 0.4625 0.109 1.000 . Uiso c ?
H(4) 0.9520 0.1363 0.5534 0.109 1.000 . Uiso c ?
H(5) 0.5699 -0.2019 0.8237 0.111 1.000 . Uiso c ?
H(6) 0.4804 -0.2090 0.9216 0.111 1.000 . Uiso c ?
H(7) 0.3143 -0.1580 0.7857 0.119 1.000 . Uiso c ?
H(8) 0.3232 -0.2023 0.7074 0.119 1.000 . Uiso c ?
H(9) 0.9784 0.1656 0.9922 0.065 1.000 . Uiso c ?
H(10) 0.9749 0.1213 0.9096 0.065 1.000 . Uiso c ?
H(11) 0.8095 0.1757 0.7812 0.069 1.000 . Uiso c ?
H(12) 0.7276 0.1697 0.8862 0.069 1.000 . Uiso c ?
H(13) 0.4136 0.2762 0.4727 0.141 1.000 . Uiso c ?
H(14) 0.4136 0.2238 0.4727 0.141 1.000 . Uiso c ?
H(15) 0.2782 0.2500 0.5682 0.109 0.500 S Uiso d ?
H(16) 0.4005 0.2768 0.6709 0.109 1.000 . Uiso c ?

loop_
_atom_site_aniso_label
_atom_site_aniso_U_11
_atom_site_aniso_U_22
_atom_site_aniso_U_33
_atom_site_aniso_U_12
_atom_site_aniso_U_13
_atom_site_aniso_U_23
Mn(1) 0.044(3) 0.040(3) 0.036(3) 0.0000 0.016(2) 0.0000
Cl(1) 0.053(4) 0.054(4) 0.070(4) 0.009(3) 0.008(3) -0.012(3)
Cl(2) 0.044(5) 0.058(5) 0.051(5) 0.0000 0.012(4) 0.0000
Cl(3) 0.092(8) 0.16(1) 0.057(6) 0.0000 0.044(6) 0.0000
Cl(4) 0.062(6) 0.079(7) 0.088(6) 0.0000 0.023(5) 0.0000
Cl(5) 0.084(6) 0.123(7) 0.222(9) 0.017(5) 0.055(6) 0.092(7)
S(1) 0.045(3) 0.062(4) 0.039(3) -0.020(3) 0.003(3) 0.005(3)
S(2) 0.061(4) 0.051(4) 0.030(3) -0.007(3) 0.015(3) 0.007(3)
S(3) 0.040(3) 0.044(3) 0.025(3) -0.010(3) 0.007(3) 0.005(2)
S(4) 0.039(3) 0.046(3) 0.025(3) -0.007(3) 0.004(3) 0.003(2)
S(5) 0.039(3) 0.054(4) 0.032(3) -0.011(3) 0.009(3) 0.005(3)
S(6) 0.041(3) 0.053(4) 0.028(3) -0.012(3) 0.007(3) -0.001(3)
S(7) 0.060(4) 0.055(4) 0.039(3) -0.010(3) 0.015(3) 0.010(3)
S(8) 0.058(4) 0.065(4) 0.050(4) -0.027(4) 0.011(3) -0.003(3)
S(9) 0.040(3) 0.059(4) 0.031(3) -0.019(3) 0.002(3) 0.004(3)
S(10) 0.056(3) 0.056(4) 0.031(3) -0.009(3) 0.008(3) 0.004(3)
S(11) 0.041(3) 0.048(3) 0.031(3) -0.014(3) 0.003(3) 0.001(3)
S(12) 0.039(3) 0.058(4) 0.031(3) -0.010(3) 0.003(3) -0.001(3)
C(1) 0.20(3) 0.08(2) 0.07(2) -0.08(2) -0.04(2) 0.04(2)
C(2) 0.09(2) 0.08(2) 0.09(2) -0.04(2) -0.02(2) 0.04(2)
C(3) 0.03(1) 0.03(1) 0.03(1) -0.001(9) 0.007(9) -0.001(9)
C(4) 0.05(1) 0.03(1) 0.03(1) -0.01(1) 0.01(1) -0.006(9)
C(5) 0.04(1) 0.03(1) 0.03(1) -0.02(1) 0.01(1) -0.01(1)
C(6) 0.03(1) 0.04(1) 0.02(1) 0.01(1) 0.002(9) 0.018(9)
C(7) 0.03(1) 0.04(1) 0.04(1) 0.01(1) 0.02(1) 0.00(1)
C(8) 0.02(1) 0.05(1) 0.04(1) -0.01(1) 0.01(1) -0.01(1)
C(9) 0.07(2) 0.08(2) 0.07(2) -0.06(2) -0.04(1) 0.03(1)
C(10) 0.17(3) 0.10(2) 0.09(2) -0.12(2) 0.07(2) -0.05(2)
C(11) 0.05(1) 0.07(2) 0.04(1) -0.03(1) -0.00(1) 0.00(1)
C(12) 0.08(2) 0.05(1) 0.05(1) -0.02(1) 0.01(1) -0.00(1)
C(13) 0.03(1) 0.04(1) 0.02(1) 0.00(1) 0.012(9) -0.003(9)
C(14) 0.04(1) 0.04(1) 0.04(1) -0.00(1) 0.02(1) -0.00(1)
C(15) 0.04(1) 0.04(1) 0.03(1) -0.01(1) 0.01(1) -0.01(1)
C(16) 0.05(3) 0.13(4) 0.18(5) 0.0000 -0.08(3) 0.0000
C(17) 0.09(4) 0.20(5) 0.10(3) 0.0000 0.03(3) 0.0000

loop_
_atom_type_symbol
_atom_type_oxidation_number
_atom_type_number_in_cell
_atom_type_scat_dispersion_real
_atom_type_scat_dispersion_imag
_atom_type_scat_source
C 0 64 0.002 0.002
;International Tables for Crystallography
(1992, Vol. C, Table 6.1.1.2)
;
H 0 54 0.000 0.000
;International Tables for Crystallography
(1992, Vol. C, Table 6.1.1.2)
;
S 0 48 0.110 0.124
;International Tables for Crystallography
(1992, Vol. C, Table 6.1.1.2)
;
Mn 0 2 0.295 0.729
;International Tables for Crystallography
(1992, Vol. C, Tables 4.2.6.8 and 6.1.1.1)
;
Cl 0 14 0.132 0.159
;International Tables for Crystallography
(1992, Vol. C, Tables 4.2.6.8 and 6.1.1.1)
;

loop_
_geom_angle_atom_site_label_1
_geom_angle_atom_site_label_2
_geom_angle_atom_site_label_3
_geom_angle
_geom_angle_site_symmetry_1
_geom_angle_site_symmetry_2
_geom_angle_site_symmetry_3
_geom_angle_publ_flag
Cl(1) Mn(1) Cl(1) 108.3(3) . . . ?
Cl(1) Mn(1) Cl(2) 113.8(2) . . . ?
Cl(1) Mn(1) Cl(3) 107.8(2) . . . ?
Cl(1) Mn(1) Cl(2) 113.8(2) 4 4 4 ?
Cl(1) Mn(1) Cl(3) 107.8(2) 4 4 4 ?
Cl(2) Mn(1) Cl(3) 105.0(3) . . . ?
C(17) Cl(5) H(16) 4.1 . . . no
C(1) S(1) C(3) 103(1) . . . ?
C(2) S(2) C(4) 98(1) . . . ?
C(3) S(3) C(5) 94.7(8) . . . ?
C(4) S(4) C(5) 94.4(8) . . . ?
C(6) S(5) C(7) 95.7(9) . . . ?
C(6) S(6) C(8) 97.3(8) . . . ?
C(7) S(7) C(9) 100(1) . . . ?
C(8) S(8) C(10) 101(1) . . . ?
C(11) S(9) C(13) 103.5(8) . . . ?
C(12) S(10) C(14) 100.0(9) . . . ?
C(13) S(11) C(15) 96.8(8) . . . ?
C(14) S(12) C(15) 94.7(8) . . . ?
S(1) C(1) C(2) 123(2) . . . ?
S(1) C(1) H(1) 109.7 . . . no
S(1) C(1) H(2) 106.0 . . . no
C(2) C(1) H(1) 110.5 . . . no
C(2) C(1) H(2) 102.0 . . . no
H(1) C(1) H(2) 103.2 . . . no
S(2) C(2) C(1) 124(2) . . . ?
S(2) C(2) H(3) 109.9 . . . no
S(2) C(2) H(4) 107.8 . . . no
C(1) C(2) H(3) 108.0 . . . no
C(1) C(2) H(4) 100.5 . . . no
H(3) C(2) H(4) 104.3 . . . no
S(1) C(3) S(3) 116(1) . . . ?
S(1) C(3) C(4) 127(1) . . . ?
S(3) C(3) C(4) 116(1) . . . ?
S(2) C(4) S(4) 117(1) . . . ?
S(2) C(4) C(3) 124(1) . . . ?
S(4) C(4) C(3) 118(1) . . . ?
S(3) C(5) S(4) 116(1) . . . ?
S(3) C(5) C(6) 123(1) . . . ?
S(4) C(5) C(6) 121(1) . . . ?
S(5) C(6) S(6) 114(1) . . . ?
S(5) C(6) C(5) 122(1) . . . ?
S(6) C(6) C(5) 124(1) . . . ?
S(5) C(7) S(7) 115(1) . . . ?
S(5) C(7) C(8) 117(1) . . . ?
S(7) C(7) C(8) 128(2) . . . ?
S(6) C(8) S(8) 115(1) . . . ?
S(6) C(8) C(7) 116(1) . . . ?
S(8) C(8) C(7) 129(2) . . . ?
S(7) C(9) C(10) 111(2) . . . ?
S(7) C(9) H(5) 110.6 . . . no
S(7) C(9) H(6) 111.6 . . . no
C(10) C(9) H(5) 105.5 . . . no
C(10) C(9) H(6) 110.2 . . . no
H(5) C(9) H(6) 108.1 . . . no
S(8) C(10) C(9) 122(2) . . . ?
S(8) C(10) H(7) 105.9 . . . no
S(8) C(10) H(8) 108.5 . . . no
C(9) C(10) H(7) 104.9 . . . no
C(9) C(10) H(8) 109.9 . . . no
H(7) C(10) H(8) 104.3 . . . no
S(9) C(11) C(12) 115(1) . . . ?
S(9) C(11) H(9) 109.4 . . . no
S(9) C(11) H(10) 108.1 . . . no
C(12) C(11) H(9) 111.1 . . . no
C(12) C(11) H(10) 107.6 . . . no
H(9) C(11) H(10) 104.7 . . . no
S(10) C(12) C(11) 113(2) . . . ?
S(10) C(12) H(11) 110.8 . . . no
S(10) C(12) H(12) 111.4 . . . no
C(11) C(12) H(11) 108.4 . . . no
C(11) C(12) H(12) 106.2 . . . no
H(11) C(12) H(12) 107.0 . . . no
S(9) C(13) S(11) 115(1) . . . ?
S(9) C(13) C(14) 130(1) . . . ?
S(11) C(13) C(14) 114(1) . . . ?
S(10) C(14) S(12) 114(1) . . . ?
S(10) C(14) C(13) 126(1) . . . ?
S(12) C(14) C(13) 119(1) . . . ?
S(11) C(15) S(12) 114.5(9) . . . ?
S(11) C(15) C(15) 123(2) . . . ?
S(12) C(15) C(15) 122(2) . . . ?
Cl(4) C(16) C(17) 133(5) . . . ?
Cl(4) C(16) H(13) 101.7 . . . no
Cl(4) C(16) H(14) 101.7 . . . no
C(17) C(16) H(13) 109.0 . . . no
C(17) C(16) H(14) 109.0 . . . no
H(13) C(16) H(14) 96.2 . . . no
Cl(5) C(17) Cl(5) 105(2) . . . ?
Cl(5) C(17) C(16) 104(3) . . . ?
Cl(5) C(17) H(15) 114.2 . . . no
Cl(5) C(17) H(16) 109.0 . . . no
Cl(5) C(17) H(16) 3.9 . . . no
Cl(5) C(17) C(16) 104(3) 4 4 4 ?
Cl(5) C(17) H(15) 114.2 4 4 4 no
Cl(5) C(17) H(16) 3.9 4 4 4 no
Cl(5) C(17) H(16) 109.0 4 4 4 no
C(16) C(17) H(15) 113.8 . . . no
C(16) C(17) H(16) 104.1 . . . no
C(16) C(17) H(16) 104.1 . . . no
H(15) C(17) H(16) 111.0 . . . no
H(15) C(17) H(16) 111.0 . . . no
H(16) C(17) H(16) 112.6 . . . no

loop_
_geom_bond_atom_site_label_1
_geom_bond_atom_site_label_2
_geom_bond_distance
_geom_bond_site_symmetry_1
_geom_bond_site_symmetry_2
_geom_bond_publ_flag
Mn(1) Cl(1) 2.367(6) . . ?
Mn(1) Cl(1) 2.367(6) . . ?
Mn(1) Cl(2) 2.345(8) . . ?
Mn(1) Cl(3) 2.364(9) . . ?
Cl(4) C(16) 1.82(5) . . ?
Cl(5) C(17) 1.85(3) . . ?
Cl(5) H(16) 0.90 . . no
S(1) C(1) 1.72(2) . . ?
S(1) C(3) 1.75(2) . . ?
S(2) C(2) 1.73(2) . . ?
S(2) C(4) 1.76(2) . . ?
S(3) C(3) 1.70(2) . . ?
S(3) C(5) 1.74(2) . . ?
S(4) C(4) 1.70(2) . . ?
S(4) C(5) 1.70(2) . . ?
S(5) C(6) 1.77(2) . . ?
S(5) C(7) 1.75(2) . . ?
S(6) C(6) 1.70(2) . . ?
S(6) C(8) 1.76(2) . . ?
S(7) C(7) 1.74(2) . . ?
S(7) C(9) 1.81(2) . . ?
S(8) C(8) 1.71(2) . . ?
S(8) C(10) 1.76(2) . . ?
S(9) C(11) 1.82(2) . . ?
S(9) C(13) 1.71(2) . . ?
S(10) C(12) 1.82(2) . . ?
S(10) C(14) 1.77(2) . . ?
S(11) C(13) 1.74(2) . . ?
S(11) C(15) 1.74(2) . . ?
S(12) C(14) 1.72(2) . . ?
S(12) C(15) 1.75(2) . . ?
C(1) C(2) 1.38(3) . . ?
C(1) H(1) 0.95 . . no
C(1) H(2) 1.02 . . no
C(2) H(3) 0.96 . . no
C(2) H(4) 1.00 . . no
C(3) C(4) 1.36(2) . . ?
C(5) C(6) 1.38(2) . . ?
C(7) C(8) 1.37(2) . . ?
C(9) C(10) 1.48(3) . . ?
C(9) H(5) 0.97 . . no
C(9) H(6) 0.95 . . no
C(10) H(7) 1.01 . . no
C(10) H(8) 0.95 . . no
C(11) C(12) 1.50(2) . . ?
C(11) H(9) 0.97 . . no
C(11) H(10) 0.99 . . no
C(12) H(11) 0.97 . . no
C(12) H(12) 0.96 . . no
C(13) C(14) 1.36(2) . . ?
C(15) C(15) 1.37(3) . . ?
C(16) C(17) 1.18(6) . . ?
C(16) H(13) 1.04 . . no
C(16) H(14) 1.04 . . no
C(17) H(15) 0.91 . . no
C(17) H(16) 0.95 . . no
C(17) H(16) 0.95 . . no

loop_
_geom_contact_atom_site_label_1
_geom_contact_atom_site_label_2
_geom_contact_distance
_geom_contact_site_symmetry_1
_geom_contact_site_symmetry_2
_geom_contact_publ_flag
Cl(1) S(9) 3.582(7) . . no
Cl(1) C(11) 3.62(2) . . no
Cl(1) C(7) 3.63(2) . 3_757 no
Cl(2) C(10) 3.69(2) . 2_657 no
Cl(2) C(10) 3.69(2) . 3_657 no
Cl(2) C(12) 3.69(2) . . no
Cl(2) C(12) 3.69(2) . 4 no
Cl(4) S(8) 3.647(7) . 2_656 no
Cl(4) S(8) 3.647(7) . 3_656 no
Cl(5) C(12) 3.54(2) . . no
S(1) S(5) 3.468(6) . 3_757 no
S(1) S(7) 3.594(7) . 3_757 no
S(1) S(12) 3.651(7) . 1_655 no
S(2) S(9) 3.346(6) . 1_554 no
S(2) S(11) 3.439(7) . 1_554 no
S(2) C(5) 3.57(2) . 3_756 no
S(3) C(14) 3.59(2) . . no
S(4) S(6) 3.661(7) . 3_656 no
S(5) C(15) 3.57(2) . . no
S(6) S(10) 3.567(7) . 3_656 no
S(8) S(10) 3.476(7) . 3_656 no
S(11) C(7) 3.70(2) . 3_657 no
S(12) C(6) 3.58(2) . . no
C(4) C(4) 3.44(3) . 3_756 no
C(9) C(9) 3.69(5) . 4_545 no

loop_
_geom_torsion_atom_site_label_1
_geom_torsion_atom_site_label_2
_geom_torsion_atom_site_label_3
_geom_torsion_atom_site_label_4
_geom_torsion_site_symmetry_1
_geom_torsion_site_symmetry_2
_geom_torsion_site_symmetry_3
_geom_torsion_site_symmetry_4
_geom_torsion
_geom_torsion_publ_flag
Cl(4) C(16) C(17) Cl(5) . . . . -55(2) no
Cl(4) C(16) C(17) Cl(5) . . . . 55(2) no
S(1) C(1) C(2) S(2) . . . . -38(4) no
S(1) C(3) S(3) C(5) . . . . -179(1) no
S(1) C(3) C(4) S(2) . . . . -1(3) no
S(1) C(3) C(4) S(4) . . . . -176(1) no
S(2) C(4) S(4) C(5) . . . . 179(1) no
S(2) C(4) C(3) S(3) . . . . 178(1) no
S(3) C(3) S(1) C(1) . . . . -159(2) no
S(3) C(3) C(4) S(4) . . . . 2(2) no
S(3) C(5) S(4) C(4) . . . . 7(1) no
S(3) C(5) C(6) S(5) . . . . 2(2) no
S(3) C(5) C(6) S(6) . . . . -175(1) no
S(4) C(4) S(2) C(2) . . . . 145(1) no
S(4) C(5) S(3) C(3) . . . . -6(1) no
S(4) C(5) C(6) S(5) . . . . -177(1) no
S(4) C(5) C(6) S(6) . . . . 6(2) no
S(5) C(6) S(6) C(8) . . . . 3(1) no
S(5) C(7) S(7) C(9) . . . . -152(1) no
S(5) C(7) C(8) S(6) . . . . 0(2) no
S(5) C(7) C(8) S(8) . . . . 177(1) no
S(6) C(6) S(5) C(7) . . . . -3(1) no
S(6) C(8) S(8) C(10) . . . . 176(1) no
S(6) C(8) C(7) S(7) . . . . -179(1) no
S(7) C(7) S(5) C(6) . . . . -180(1) no
S(7) C(7) C(8) S(8) . . . . -2(3) no
S(7) C(9) C(10) S(8) . . . . 65(3) no
S(8) C(8) S(6) C(6) . . . . -179(1) no
S(9) C(11) C(12) S(10) . . . . -68(2) no
S(9) C(13) S(11) C(15) . . . . 178(1) no
S(9) C(13) C(14) S(10) . . . . 4(3) no
S(9) C(13) C(14) S(12) . . . . -175(1) no
S(10) C(14) S(12) C(15) . . . . -179(1) no
S(10) C(14) C(13) S(11) . . . . 175(1) no
S(11) C(13) S(9) C(11) . . . . -177(1) no
S(11) C(13) C(14) S(12) . . . . -4(2) no
S(11) C(15) S(12) C(14) . . . . 3(1) no
S(11) C(15) C(15) S(11) . . . . 180.0000 no
S(11) C(15) C(15) S(12) . . . . -5(3) no
S(12) C(14) S(10) C(12) . . . . 154(1) no
S(12) C(15) S(11) C(13) . . . . -5(1) no
S(12) C(15) C(15) S(12) . . . . 180.0000 no
C(1) S(1) C(3) C(4) . . . . 20(2) no
C(1) C(2) S(2) C(4) . . . . 50(3) no
C(2) S(2) C(4) C(3) . . . . -30(2) no
C(2) C(1) S(1) C(3) . . . . -1(3) no
C(3) S(3) C(5) C(6) . . . . 174(2) no
C(3) C(4) S(4) C(5) . . . . -6(2) no
C(4) S(4) C(5) C(6) . . . . -173(2) no
C(4) C(3) S(3) C(5) . . . . 2(2) no
C(5) C(6) S(5) C(7) . . . . -180(2) no
C(5) C(6) S(6) C(8) . . . . 180(2) no
C(6) S(5) C(7) C(8) . . . . 1(2) no
C(6) S(6) C(8) C(7) . . . . -2(2) no
C(7) S(7) C(9) C(10) . . . . -54(2) no
C(7) C(8) S(8) C(10) . . . . -0(2) no
C(8) S(8) C(10) C(9) . . . . -34(2) no
C(8) C(7) S(7) C(9) . . . . 27(2) no
C(11) S(9) C(13) C(14) . . . . -5(2) no
C(11) C(12) S(10) C(14) . . . . 56(2) no
C(12) S(10) C(14) C(13) . . . . -25(2) no
C(12) C(11) S(9) C(13) . . . . 38(2) no
C(13) S(11) C(15) C(15) . . . . 179(2) no
C(13) C(14) S(12) C(15) . . . . 0(2) no
C(14) S(12) C(15) C(15) . . . . 179(2) no
C(14) C(13) S(11) C(15) . . . . 5(2) no
